data_7133966
loop_
_publ_author_name
'Sahoo, Anita'
'Paul, Tripti'
'Basak, Shubhajit'
'Punniyamurthy, Tharmalingam'

_publ_section_title
;
 Palladium catalyzed C(sp<sup>3</sup>)-H alkylation of 8-methylquinolines
 with aziridines: access to functionalized &#x3b3;-quinolinylpropylamines.
;
_journal_issue 99
_journal_name_full 'Chemical communications (Cambridge, England)'
_journal_page_first 14818
_journal_page_last 14821
_journal_paper_doi 10.1039/d4cc05275g
_journal_volume 60
_journal_year 2024
_chemical_formula_sum 'C19 H19 Br N2 O2 S'
_chemical_formula_weight 419.33
_space_group_crystal_system monoclinic
_space_group_IT_number 14
_space_group_name_Hall '-P 2ybc'
_space_group_name_H-M_alt 'P 1 21/c 1'
_atom_sites_solution_hydrogens mixed
_audit_creation_method SHELXL-2019/1
_audit_update_record
;
2024-08-13 deposited with the CCDC.	2024-11-12 downloaded from the CCDC.
;
_cell_angle_alpha 90
_cell_angle_beta 105.531(4)
_cell_angle_gamma 90
_cell_formula_units_Z 4
_cell_length_a 9.7614(11)
_cell_length_b 25.463(3)
_cell_length_c 7.4877(9)
_cell_measurement_reflns_used 9883
_cell_measurement_temperature 293(2)
_cell_measurement_theta_max 25.01
_cell_measurement_theta_min 2.31
_cell_volume 1793.1(4)
_computing_structure_refinement 'SHELXL-2019/1 (Sheldrick, 2019)'
_diffrn_ambient_temperature 293(2)
_diffrn_measured_fraction_theta_full 0.997
_diffrn_measured_fraction_theta_max 0.997
_diffrn_measurement_device_type 'Bruker APEX-II CCD'
_diffrn_measurement_method '\f and \w scans'
_diffrn_radiation_type MoK\a
_diffrn_radiation_wavelength 0.71073
_diffrn_reflns_av_R_equivalents 0.0618
_diffrn_reflns_av_unetI/netI 0.0265
_diffrn_reflns_Laue_measured_fraction_full 0.997
_diffrn_reflns_Laue_measured_fraction_max 0.997
_diffrn_reflns_limit_h_max 11
_diffrn_reflns_limit_h_min -11
_diffrn_reflns_limit_k_max 30
_diffrn_reflns_limit_k_min -30
_diffrn_reflns_limit_l_max 8
_diffrn_reflns_limit_l_min -8
_diffrn_reflns_number 34319
_diffrn_reflns_point_group_measured_fraction_full 0.997
_diffrn_reflns_point_group_measured_fraction_max 0.997
_diffrn_reflns_theta_full 24.996
_diffrn_reflns_theta_max 24.996
_diffrn_reflns_theta_min 2.308
_exptl_absorpt_coefficient_mu 2.424
_exptl_crystal_colour colouress
_exptl_crystal_density_diffrn 1.553
_exptl_crystal_description needle
_exptl_crystal_F_000 856
_exptl_crystal_size_max 0.25
_exptl_crystal_size_mid 0.23
_exptl_crystal_size_min 0.20
_refine_diff_density_max 0.472
_refine_diff_density_min -0.325
_refine_diff_density_rms 0.061
_refine_ls_extinction_method none
_refine_ls_goodness_of_fit_ref 1.094
_refine_ls_hydrogen_treatment mixed
_refine_ls_matrix_type full
_refine_ls_number_parameters 231
_refine_ls_number_reflns 3157
_refine_ls_number_restraints 0
_refine_ls_restrained_S_all 1.094
_refine_ls_R_factor_all 0.0471
_refine_ls_R_factor_gt 0.0400
_refine_ls_shift/su_max 0.001
_refine_ls_shift/su_mean 0.000
_refine_ls_structure_factor_coef Fsqd
_refine_ls_weighting_details 'w=1/[\s^2^(Fo^2^)+(0.0341P)^2^+2.5161P] where P=(Fo^2^+2Fc^2^)/3'
_refine_ls_weighting_scheme calc
_refine_ls_wR_factor_gt 0.0934
_refine_ls_wR_factor_ref 0.0964
_reflns_Friedel_coverage 0.000
_reflns_number_gt 2767
_reflns_number_total 3157
_reflns_threshold_expression 'I > 2\s(I)'
_cod_data_source_file d4cc05275g2.cif
_cod_data_source_block as_56
_cod_depositor_comments 'Adding full bibliography for 7133966.cif.'
_cod_original_sg_symbol_H-M 'P 21/c'
_cod_database_code 7133966
_shelx_shelxl_version_number 2019/1
_shelx_space_group_comment
;
The symmetry employed for this shelxl refinement is uniquely defined
by the following loop, which should always be used as a source of
symmetry information in preference to the above space-group names.
They are only intended as comments.
;

loop_
_space_group_symop_operation_xyz
'x, y, z'
'-x, y+1/2, -z+1/2'
'-x, -y, -z'
'x, -y-1/2, z-1/2'

loop_
_atom_site_label
_atom_site_type_symbol
_atom_site_fract_x
_atom_site_fract_y
_atom_site_fract_z
_atom_site_U_iso_or_equiv
_atom_site_adp_type
_atom_site_occupancy
_atom_site_site_symmetry_order
_atom_site_calc_flag
_atom_site_refinement_flags_posn
_atom_site_refinement_flags_adp
_atom_site_refinement_flags_occupancy
_atom_site_disorder_assembly
_atom_site_disorder_group
Br1 Br 1.37756(4) 0.07102(2) 0.35434(6) 0.05455(16) Uani 1 1 d . . . . .
S1 S 0.62012(8) 0.18411(3) 1.06929(11) 0.0369(2) Uani 1 1 d . . . . .
O2 O 0.6049(3) 0.13312(11) 1.1399(4) 0.0538(7) Uani 1 1 d . . . . .
O1 O 0.6847(3) 0.22519(12) 1.1932(4) 0.0591(7) Uani 1 1 d . . . . .
N1 N 0.7189(3) 0.17778(12) 0.9284(4) 0.0354(6) Uani 1 1 d . . . . .
N2 N 1.0528(3) 0.03355(10) 0.8080(4) 0.0380(6) Uani 1 1 d . . . . .
C19 C 1.0680(3) 0.05341(11) 0.6445(4) 0.0287(6) Uani 1 1 d . . . . .
C15 C 1.1981(3) 0.04938(11) 0.5940(4) 0.0304(6) Uani 1 1 d . . . . .
C11 C 0.9475(3) 0.07858(11) 0.5231(4) 0.0309(7) Uani 1 1 d . . . . .
C14 C 1.2040(3) 0.07150(12) 0.4235(4) 0.0346(7) Uani 1 1 d . . . . .
C10 C 0.8120(3) 0.08477(13) 0.5818(5) 0.0363(7) Uani 1 1 d . . . . .
H10A H 0.792317 0.052438 0.638861 0.044 Uiso 1 1 calc R U . . .
H10B H 0.733466 0.091327 0.473450 0.044 Uiso 1 1 calc R U . . .
C5 C 0.4509(3) 0.20577(12) 0.9419(4) 0.0314(7) Uani 1 1 d . . . . .
C16 C 1.3119(3) 0.02312(13) 0.7199(5) 0.0398(8) Uani 1 1 d . . . . .
H16 H 1.399179 0.019820 0.693183 0.048 Uiso 1 1 calc R U . . .
C12 C 0.9595(3) 0.09791(13) 0.3582(4) 0.0365(7) Uani 1 1 d . . . . .
H12 H 0.881200 0.113727 0.277332 0.044 Uiso 1 1 calc R U . . .
C8 C 0.6940(3) 0.13484(13) 0.7934(5) 0.0361(7) Uani 1 1 d . . . . .
H8A H 0.610179 0.142115 0.692881 0.043 Uiso 1 1 calc R U . . .
H8B H 0.678688 0.102240 0.852306 0.043 Uiso 1 1 calc R U . . .
C13 C 1.0888(3) 0.09433(13) 0.3079(5) 0.0394(7) Uani 1 1 d . . . . .
H13 H 1.094714 0.107756 0.194739 0.047 Uiso 1 1 calc R U . . .
C4 C 0.4246(3) 0.25843(13) 0.9141(5) 0.0391(8) Uani 1 1 d . . . . .
H4 H 0.495038 0.282857 0.965325 0.047 Uiso 1 1 calc R U . . .
C2 C 0.1867(3) 0.23944(14) 0.7311(5) 0.0409(8) Uani 1 1 d . . . . .
C6 C 0.3476(4) 0.16934(13) 0.8647(5) 0.0420(8) Uani 1 1 d . . . . .
H6 H 0.365682 0.133614 0.883323 0.050 Uiso 1 1 calc R U . . .
C9 C 0.8236(3) 0.13001(13) 0.7189(5) 0.0416(8) Uani 1 1 d . . . . .
H9A H 0.907169 0.124789 0.821838 0.050 Uiso 1 1 calc R U . . .
H9B H 0.836078 0.162602 0.658066 0.050 Uiso 1 1 calc R U . . .
C18 C 1.1618(4) 0.00928(14) 0.9177(5) 0.0460(8) Uani 1 1 d . . . . .
H18 H 1.151057 -0.004551 1.028112 0.055 Uiso 1 1 calc R U . . .
C7 C 0.2161(3) 0.18674(14) 0.7586(5) 0.0446(8) Uani 1 1 d . . . . .
H7 H 0.146477 0.162269 0.705115 0.053 Uiso 1 1 calc R U . . .
C3 C 0.2926(4) 0.27494(14) 0.8092(5) 0.0425(8) Uani 1 1 d . . . . .
H3 H 0.274876 0.310690 0.790929 0.051 Uiso 1 1 calc R U . . .
C17 C 1.2938(4) 0.00291(14) 0.8784(5) 0.0468(9) Uani 1 1 d . . . . .
H17 H 1.367401 -0.014966 0.960497 0.056 Uiso 1 1 calc R U . . .
C1 C 0.0425(4) 0.25827(18) 0.6182(6) 0.0595(11) Uani 1 1 d . . . . .
H1A H -0.004676 0.230479 0.538530 0.089 Uiso 1 1 calc R U . . .
H1B H 0.054382 0.287888 0.544372 0.089 Uiso 1 1 calc R U . . .
H1C H -0.013641 0.268412 0.699924 0.089 Uiso 1 1 calc R U . . .
H1 H 0.720(4) 0.2054(14) 0.881(5) 0.035(10) Uiso 1 1 d . . . . .

loop_
_atom_site_aniso_label
_atom_site_aniso_U_11
_atom_site_aniso_U_22
_atom_site_aniso_U_33
_atom_site_aniso_U_23
_atom_site_aniso_U_13
_atom_site_aniso_U_12
Br1 0.0348(2) 0.0761(3) 0.0611(3) -0.0064(2) 0.02731(17) -0.00080(18)
S1 0.0248(4) 0.0529(5) 0.0342(4) -0.0029(4) 0.0098(3) 0.0075(3)
O2 0.0402(14) 0.0712(17) 0.0534(15) 0.0236(13) 0.0181(12) 0.0156(12)
O1 0.0343(14) 0.088(2) 0.0521(15) -0.0294(14) 0.0066(11) 0.0069(13)
N1 0.0280(14) 0.0379(16) 0.0449(16) -0.0034(13) 0.0177(12) 0.0017(12)
N2 0.0363(15) 0.0412(15) 0.0386(15) -0.0002(12) 0.0137(12) 0.0007(12)
C19 0.0248(15) 0.0309(15) 0.0315(15) -0.0078(12) 0.0093(12) -0.0009(12)
C15 0.0263(15) 0.0298(15) 0.0351(16) -0.0077(13) 0.0082(12) 0.0019(12)
C11 0.0250(15) 0.0324(16) 0.0367(17) -0.0075(13) 0.0104(12) 0.0007(12)
C14 0.0268(16) 0.0377(17) 0.0421(18) -0.0086(14) 0.0137(13) -0.0024(13)
C10 0.0239(16) 0.0426(18) 0.0437(18) -0.0067(14) 0.0112(13) 0.0033(13)
C5 0.0236(15) 0.0406(17) 0.0327(16) -0.0027(13) 0.0122(12) 0.0051(13)
C16 0.0234(16) 0.0450(19) 0.050(2) -0.0062(15) 0.0080(14) 0.0051(14)
C12 0.0295(16) 0.0432(19) 0.0352(17) -0.0002(14) 0.0058(13) 0.0057(14)
C8 0.0277(16) 0.0383(18) 0.0457(19) -0.0052(14) 0.0157(14) -0.0003(13)
C13 0.0363(18) 0.048(2) 0.0361(17) 0.0015(15) 0.0135(14) -0.0002(15)
C4 0.0301(17) 0.0381(18) 0.051(2) -0.0072(15) 0.0147(15) -0.0039(14)
C2 0.0290(17) 0.055(2) 0.0417(18) 0.0041(16) 0.0146(14) 0.0078(15)
C6 0.0343(18) 0.0346(18) 0.058(2) -0.0042(15) 0.0130(16) 0.0023(14)
C9 0.0305(17) 0.0437(19) 0.057(2) -0.0121(16) 0.0232(15) -0.0005(14)
C18 0.045(2) 0.052(2) 0.0407(19) 0.0068(16) 0.0105(16) 0.0022(17)
C7 0.0275(17) 0.046(2) 0.059(2) -0.0070(16) 0.0088(15) -0.0046(15)
C3 0.0385(19) 0.0385(18) 0.054(2) 0.0044(15) 0.0181(16) 0.0089(15)
C17 0.0354(19) 0.053(2) 0.047(2) 0.0073(17) 0.0016(15) 0.0094(16)
C1 0.039(2) 0.082(3) 0.058(2) 0.014(2) 0.0138(18) 0.016(2)

loop_
_atom_type_symbol
_atom_type_description
_atom_type_scat_dispersion_real
_atom_type_scat_dispersion_imag
_atom_type_scat_source
C C 0.0033 0.0016 'International Tables Vol C Tables 4.2.6.8 and 6.1.1.4'
H H 0.0000 0.0000 'International Tables Vol C Tables 4.2.6.8 and 6.1.1.4'
Br Br -0.2901 2.4595 'International Tables Vol C Tables 4.2.6.8 and 6.1.1.4'
N N 0.0061 0.0033 'International Tables Vol C Tables 4.2.6.8 and 6.1.1.4'
O O 0.0106 0.0060 'International Tables Vol C Tables 4.2.6.8 and 6.1.1.4'
S S 0.1246 0.1234 'International Tables Vol C Tables 4.2.6.8 and 6.1.1.4'

loop_
_geom_angle_atom_site_label_1
_geom_angle_atom_site_label_2
_geom_angle_atom_site_label_3
_geom_angle
_geom_angle_site_symmetry_1
_geom_angle_site_symmetry_3
_geom_angle_publ_flag
O2 S1 O1 119.89(18) . . ?
O2 S1 N1 106.91(16) . . ?
O1 S1 N1 105.10(16) . . ?
O2 S1 C5 108.10(15) . . ?
O1 S1 C5 108.01(15) . . ?
N1 S1 C5 108.36(15) . . ?
C8 N1 S1 120.5(2) . . ?
C8 N1 H1 112(3) . . ?
S1 N1 H1 107(3) . . ?
C18 N2 C19 118.1(3) . . ?
N2 C19 C15 122.0(3) . . ?
N2 C19 C11 117.8(3) . . ?
C15 C19 C11 120.2(3) . . ?
C14 C15 C16 125.2(3) . . ?
C14 C15 C19 117.9(3) . . ?
C16 C15 C19 117.0(3) . . ?
C12 C11 C19 118.8(3) . . ?
C12 C11 C10 121.4(3) . . ?
C19 C11 C10 119.8(3) . . ?
C13 C14 C15 121.5(3) . . ?
C13 C14 Br1 118.5(2) . . ?
C15 C14 Br1 120.0(2) . . ?
C11 C10 C9 111.2(3) . . ?
C11 C10 H10A 109.4 . . ?
C9 C10 H10A 109.4 . . ?
C11 C10 H10B 109.4 . . ?
C9 C10 H10B 109.4 . . ?
H10A C10 H10B 108.0 . . ?
C4 C5 C6 120.6(3) . . ?
C4 C5 S1 119.9(2) . . ?
C6 C5 S1 119.4(2) . . ?
C17 C16 C15 120.1(3) . . ?
C17 C16 H16 119.9 . . ?
C15 C16 H16 119.9 . . ?
C11 C12 C13 121.1(3) . . ?
C11 C12 H12 119.4 . . ?
C13 C12 H12 119.4 . . ?
N1 C8 C9 108.3(3) . . ?
N1 C8 H8A 110.0 . . ?
C9 C8 H8A 110.0 . . ?
N1 C8 H8B 110.0 . . ?
C9 C8 H8B 110.0 . . ?
H8A C8 H8B 108.4 . . ?
C14 C13 C12 120.4(3) . . ?
C14 C13 H13 119.8 . . ?
C12 C13 H13 119.8 . . ?
C5 C4 C3 119.4(3) . . ?
C5 C4 H4 120.3 . . ?
C3 C4 H4 120.3 . . ?
C7 C2 C3 118.2(3) . . ?
C7 C2 C1 121.2(3) . . ?
C3 C2 C1 120.6(3) . . ?
C5 C6 C7 119.0(3) . . ?
C5 C6 H6 120.5 . . ?
C7 C6 H6 120.5 . . ?
C8 C9 C10 112.9(3) . . ?
C8 C9 H9A 109.0 . . ?
C10 C9 H9A 109.0 . . ?
C8 C9 H9B 109.0 . . ?
C10 C9 H9B 109.0 . . ?
H9A C9 H9B 107.8 . . ?
N2 C18 C17 124.0(3) . . ?
N2 C18 H18 118.0 . . ?
C17 C18 H18 118.0 . . ?
C2 C7 C6 121.4(3) . . ?
C2 C7 H7 119.3 . . ?
C6 C7 H7 119.3 . . ?
C2 C3 C4 121.4(3) . . ?
C2 C3 H3 119.3 . . ?
C4 C3 H3 119.3 . . ?
C16 C17 C18 118.9(3) . . ?
C16 C17 H17 120.5 . . ?
C18 C17 H17 120.5 . . ?
C2 C1 H1A 109.5 . . ?
C2 C1 H1B 109.5 . . ?
H1A C1 H1B 109.5 . . ?
C2 C1 H1C 109.5 . . ?
H1A C1 H1C 109.5 . . ?
H1B C1 H1C 109.5 . . ?

loop_
_geom_bond_atom_site_label_1
_geom_bond_atom_site_label_2
_geom_bond_distance
_geom_bond_site_symmetry_2
_geom_bond_publ_flag
Br1 C14 1.900(3) . ?
S1 O2 1.424(3) . ?
S1 O1 1.428(3) . ?
S1 N1 1.616(3) . ?
S1 C5 1.761(3) . ?
N1 C8 1.464(4) . ?
N1 H1 0.79(3) . ?
N2 C18 1.311(4) . ?
N2 C19 1.369(4) . ?
C19 C15 1.423(4) . ?
C19 C11 1.431(4) . ?
C15 C14 1.411(4) . ?
C15 C16 1.417(4) . ?
C11 C12 1.363(4) . ?
C11 C10 1.510(4) . ?
C14 C13 1.353(5) . ?
C10 C9 1.527(4) . ?
C10 H10A 0.9700 . ?
C10 H10B 0.9700 . ?
C5 C4 1.371(4) . ?
C5 C6 1.378(5) . ?
C16 C17 1.348(5) . ?
C16 H16 0.9300 . ?
C12 C13 1.413(4) . ?
C12 H12 0.9300 . ?
C8 C9 1.518(4) . ?
C8 H8A 0.9700 . ?
C8 H8B 0.9700 . ?
C13 H13 0.9300 . ?
C4 C3 1.383(5) . ?
C4 H4 0.9300 . ?
C2 C7 1.376(5) . ?
C2 C3 1.380(5) . ?
C2 C1 1.513(5) . ?
C6 C7 1.389(5) . ?
C6 H6 0.9300 . ?
C9 H9A 0.9700 . ?
C9 H9B 0.9700 . ?
C18 C17 1.405(5) . ?
C18 H18 0.9300 . ?
C7 H7 0.9300 . ?
C3 H3 0.9300 . ?
C17 H17 0.9300 . ?
C1 H1A 0.9600 . ?
C1 H1B 0.9600 . ?
C1 H1C 0.9600 . ?

loop_
_geom_torsion_atom_site_label_1
_geom_torsion_atom_site_label_2
_geom_torsion_atom_site_label_3
_geom_torsion_atom_site_label_4
_geom_torsion
_geom_torsion_site_symmetry_1
_geom_torsion_site_symmetry_2
_geom_torsion_site_symmetry_3
_geom_torsion_site_symmetry_4
_geom_torsion_publ_flag
O2 S1 N1 C8 44.7(3) . . . . ?
O1 S1 N1 C8 173.1(3) . . . . ?
C5 S1 N1 C8 -71.6(3) . . . . ?
C18 N2 C19 C15 -1.5(4) . . . . ?
C18 N2 C19 C11 178.3(3) . . . . ?
N2 C19 C15 C14 -179.4(3) . . . . ?
C11 C19 C15 C14 0.9(4) . . . . ?
N2 C19 C15 C16 0.8(4) . . . . ?
C11 C19 C15 C16 -178.9(3) . . . . ?
N2 C19 C11 C12 -179.0(3) . . . . ?
C15 C19 C11 C12 0.8(4) . . . . ?
N2 C19 C11 C10 2.9(4) . . . . ?
C15 C19 C11 C10 -177.3(3) . . . . ?
C16 C15 C14 C13 177.6(3) . . . . ?
C19 C15 C14 C13 -2.2(4) . . . . ?
C16 C15 C14 Br1 -3.8(4) . . . . ?
C19 C15 C14 Br1 176.4(2) . . . . ?
C12 C11 C10 C9 -100.1(4) . . . . ?
C19 C11 C10 C9 77.9(4) . . . . ?
O2 S1 C5 C4 157.2(3) . . . . ?
O1 S1 C5 C4 26.1(3) . . . . ?
N1 S1 C5 C4 -87.3(3) . . . . ?
O2 S1 C5 C6 -25.4(3) . . . . ?
O1 S1 C5 C6 -156.6(3) . . . . ?
N1 S1 C5 C6 90.1(3) . . . . ?
C14 C15 C16 C17 -179.2(3) . . . . ?
C19 C15 C16 C17 0.6(5) . . . . ?
C19 C11 C12 C13 -1.2(5) . . . . ?
C10 C11 C12 C13 176.8(3) . . . . ?
S1 N1 C8 C9 -164.9(2) . . . . ?
C15 C14 C13 C12 1.8(5) . . . . ?
Br1 C14 C13 C12 -176.8(2) . . . . ?
C11 C12 C13 C14 0.0(5) . . . . ?
C6 C5 C4 C3 0.8(5) . . . . ?
S1 C5 C4 C3 178.1(3) . . . . ?
C4 C5 C6 C7 -0.3(5) . . . . ?
S1 C5 C6 C7 -177.6(3) . . . . ?
N1 C8 C9 C10 177.7(3) . . . . ?
C11 C10 C9 C8 -175.4(3) . . . . ?
C19 N2 C18 C17 0.7(5) . . . . ?
C3 C2 C7 C6 1.2(5) . . . . ?
C1 C2 C7 C6 -179.0(3) . . . . ?
C5 C6 C7 C2 -0.7(5) . . . . ?
C7 C2 C3 C4 -0.7(5) . . . . ?
C1 C2 C3 C4 179.5(3) . . . . ?
C5 C4 C3 C2 -0.3(5) . . . . ?
C15 C16 C17 C18 -1.3(5) . . . . ?
N2 C18 C17 C16 0.6(6) . . . . ?
